data_4084089
loop_
_publ_author_name
'Enders, Markus'
'Fern\'andez, Pablo'
'Ludwig, Gunter'
'Pritzkow, Hans'

_publ_section_title
;
 New Chromium(III) Complexes as Highly Active Catalysts for Olefin
 Polymerization
;
_journal_issue 24
_journal_name_full Organometallics
_journal_page_first 5005
_journal_paper_doi 10.1021/om010753+
_journal_volume 20
_journal_year 2001
_chemical_formula_sum 'C17 H22 Cl2 Cr N'
_chemical_formula_weight 363.26
_chemical_name_systematic
;
 ?
;
_space_group_IT_number 14
_symmetry_cell_setting monoclinic
_symmetry_space_group_name_Hall '-P 2yab'
_symmetry_space_group_name_H-M 'P 1 21/a 1'
_atom_sites_solution_hydrogens difmap
_atom_sites_solution_primary direct
_atom_sites_solution_secondary difmap
_audit_creation_method SHELXL-97
_cell_angle_alpha 90.00
_cell_angle_beta 98.43(4)
_cell_angle_gamma 90.00
_cell_formula_units_Z 4
_cell_length_a 7.974(5)
_cell_length_b 25.353(14)
_cell_length_c 8.563(4)
_cell_measurement_reflns_used 24
_cell_measurement_temperature 203(2)
_cell_measurement_theta_max 15.6
_cell_measurement_theta_min 14.3
_cell_volume 1712.4(16)
_computing_cell_refinement 'DIF4 (Stoe)'
_computing_data_collection 'DIF4 (Stoe)'
_computing_data_reduction 'REDU4 (Stoe)'
_computing_molecular_graphics 'ORTEP (C.K.Johnson, 1965)'
_computing_publication_material 'SHELXL-97 (Sheldrick, 1997)'
_computing_structure_refinement 'SHELXL-97 (Sheldrick, 1997)'
_computing_structure_solution 'SHELXS-86 (Sheldrick, 1990)'
_diffrn_ambient_temperature 203(2)
_diffrn_measured_fraction_theta_full 0.991
_diffrn_measured_fraction_theta_max 0.991
_diffrn_measurement_device_type 'Siemen-Stoe AED2'
_diffrn_measurement_method omega-scan
_diffrn_radiation_monochromator graphite
_diffrn_radiation_source 'fine-focus sealed tube'
_diffrn_radiation_type MoK\a
_diffrn_radiation_wavelength 0.71070
_diffrn_reflns_av_R_equivalents 0.0000
_diffrn_reflns_av_sigmaI/netI 0.0681
_diffrn_reflns_limit_h_max 9
_diffrn_reflns_limit_h_min -9
_diffrn_reflns_limit_k_max 30
_diffrn_reflns_limit_k_min 0
_diffrn_reflns_limit_l_max 10
_diffrn_reflns_limit_l_min 0
_diffrn_reflns_number 3008
_diffrn_reflns_theta_full 25.00
_diffrn_reflns_theta_max 25.00
_diffrn_reflns_theta_min 1.61
_diffrn_standards_decay_% 0
_diffrn_standards_interval_time 120
_diffrn_standards_number 2
_exptl_absorpt_coefficient_mu 0.973
_exptl_absorpt_correction_T_max 1.000
_exptl_absorpt_correction_T_min 0.912
_exptl_absorpt_correction_type psi-scan
_exptl_crystal_colour black
_exptl_crystal_density_diffrn 1.409
_exptl_crystal_density_method 'not measured'
_exptl_crystal_description irregular
_exptl_crystal_F_000 756
_exptl_crystal_size_max 0.28
_exptl_crystal_size_mid 0.15
_exptl_crystal_size_min 0.14
_refine_diff_density_max 0.289
_refine_diff_density_min -0.364
_refine_diff_density_rms 0.071
_refine_ls_extinction_method none
_refine_ls_goodness_of_fit_ref 1.012
_refine_ls_hydrogen_treatment refall
_refine_ls_matrix_type full
_refine_ls_number_parameters 278
_refine_ls_number_reflns 3008
_refine_ls_number_restraints 0
_refine_ls_restrained_S_all 1.012
_refine_ls_R_factor_all 0.0848
_refine_ls_R_factor_gt 0.0441
_refine_ls_shift/su_max 0.001
_refine_ls_shift/su_mean 0.000
_refine_ls_structure_factor_coef Fsqd
_refine_ls_weighting_details 'w=1/[\s^2^(Fo^2^)+(0.0278P)^2^+1.2646P] where P=(Fo^2^+2Fc^2^)/3'
_refine_ls_weighting_scheme calc
_refine_ls_wR_factor_gt 0.0800
_refine_ls_wR_factor_ref 0.0908
_reflns_number_gt 2102
_reflns_number_total 3008
_reflns_threshold_expression >2sigma(I)
_cod_data_source_file om010753%2B.cif
_cod_data_source_block gl14
_cod_depositor_comments
;
The following automatic conversions were performed:

'_refine_ls_weighting_scheme' value 'calc
w=1/[\s^2^(Fo^2^)+(0.0278P)^2^+1.2646P] where P=(Fo^2^+2Fc^2^)/3' was
changed to 'calc'. New tag '_refine_ls_weighting_details' was
created. The value of the new tag was set to
'w=1/[\s^2^(Fo^2^)+(0.0278P)^2^+1.2646P] where P=(Fo^2^+2Fc^2^)/3'.

Automatic conversion script
Id: cif_fix_values 3143 2015-03-26 13:38:13Z robertas 
;
_cod_original_sg_symbol_H-M 'P 2(1)/a'
_cod_database_code 4084089

loop_
_symmetry_equiv_pos_as_xyz
'x, y, z'
'x+1/2, -y+1/2, z'
'-x, -y, -z'
'-x-1/2, y-1/2, -z'

loop_
_atom_site_label
_atom_site_type_symbol
_atom_site_fract_x
_atom_site_fract_y
_atom_site_fract_z
_atom_site_U_iso_or_equiv
_atom_site_adp_type
_atom_site_occupancy
_atom_site_calc_flag
Cr1 Cr 0.83991(7) 0.39076(2) 0.27509(7) 0.02381(17) Uani 1 d
Cl2 Cl 0.93401(14) 0.33909(5) 0.49277(13) 0.0472(3) Uani 1 d
Cl1 Cl 1.09635(12) 0.42643(4) 0.23900(12) 0.0370(3) Uani 1 d
N1 N 0.8226(4) 0.32923(12) 0.0839(4) 0.0273(7) Uani 1 d
C1 C 0.5374(4) 0.36707(13) 0.0178(4) 0.0212(8) Uani 1 d
C2 C 0.6556(4) 0.33106(14) -0.0187(4) 0.0245(8) Uani 1 d
C3 C 0.6151(5) 0.29731(16) -0.1463(5) 0.0316(9) Uani 1 d
C4 C 0.4583(5) 0.29946(16) -0.2389(5) 0.0339(10) Uani 1 d
C5 C 0.3396(6) 0.33559(16) -0.2029(5) 0.0315(9) Uani 1 d
C6 C 0.3785(5) 0.36905(16) -0.0763(5) 0.0284(9) Uani 1 d
C7 C 0.5854(4) 0.40417(13) 0.1511(4) 0.0219(8) Uani 1 d
C8 C 0.6806(4) 0.45141(14) 0.1408(4) 0.0227(8) Uani 1 d
C9 C 0.7218(5) 0.47121(14) 0.2977(4) 0.0252(8) Uani 1 d
C10 C 0.6548(5) 0.43602(15) 0.4032(4) 0.0274(9) Uani 1 d
C11 C 0.5702(4) 0.39456(15) 0.3121(4) 0.0246(8) Uani 1 d
C12 C 0.7238(6) 0.47568(18) -0.0075(5) 0.0294(9) Uani 1 d
C13 C 0.8138(6) 0.52154(18) 0.3417(6) 0.0359(10) Uani 1 d
C14 C 0.6682(7) 0.4428(2) 0.5792(5) 0.0416(12) Uani 1 d
C15 C 0.4790(6) 0.3495(2) 0.3754(6) 0.0373(11) Uani 1 d
C16 C 0.9579(6) 0.3371(2) -0.0176(7) 0.0439(12) Uani 1 d
C17 C 0.8469(6) 0.27590(18) 0.1568(6) 0.0426(12) Uani 1 d
H3 H 0.689(4) 0.2748(12) -0.168(4) 0.010(9) Uiso 1 d
H4 H 0.435(4) 0.2743(14) -0.332(4) 0.029(10) Uiso 1 d
H5 H 0.236(5) 0.3376(15) -0.266(4) 0.035(11) Uiso 1 d
H6 H 0.301(5) 0.3933(15) -0.049(4) 0.032(11) Uiso 1 d
H12A H 0.727(5) 0.4486(17) -0.088(5) 0.047(13) Uiso 1 d
H12B H 0.826(6) 0.4887(18) 0.007(5) 0.058(16) Uiso 1 d
H12C H 0.651(6) 0.504(2) -0.039(6) 0.066(16) Uiso 1 d
H13A H 0.738(6) 0.5507(19) 0.311(5) 0.063(15) Uiso 1 d
H13B H 0.897(5) 0.5289(16) 0.285(5) 0.043(13) Uiso 1 d
H13C H 0.865(5) 0.5231(16) 0.451(6) 0.053(13) Uiso 1 d
H14A H 0.572(6) 0.4552(16) 0.603(5) 0.043(13) Uiso 1 d
H14B H 0.688(7) 0.411(2) 0.622(7) 0.09(2) Uiso 1 d
H14C H 0.758(8) 0.462(2) 0.623(7) 0.10(2) Uiso 1 d
H15A H 0.390(6) 0.3618(17) 0.421(5) 0.052(14) Uiso 1 d
H15B H 0.547(6) 0.3290(19) 0.455(6) 0.064(16) Uiso 1 d
H15C H 0.460(7) 0.326(2) 0.311(7) 0.08(2) Uiso 1 d
H16A H 0.956(5) 0.3075(18) -0.103(5) 0.059(14) Uiso 1 d
H16B H 1.064(5) 0.3349(16) 0.052(5) 0.043(13) Uiso 1 d
H16C H 0.946(5) 0.3701(16) -0.063(4) 0.032(12) Uiso 1 d
H17A H 0.749(5) 0.2682(15) 0.220(5) 0.039(12) Uiso 1 d
H17B H 0.839(5) 0.2489(17) 0.075(5) 0.044(12) Uiso 1 d
H17C H 0.947(6) 0.2739(17) 0.236(5) 0.058(14) Uiso 1 d

loop_
_atom_site_aniso_label
_atom_site_aniso_U_11
_atom_site_aniso_U_22
_atom_site_aniso_U_33
_atom_site_aniso_U_23
_atom_site_aniso_U_13
_atom_site_aniso_U_12
Cr1 0.0212(3) 0.0267(3) 0.0228(3) 0.0023(3) 0.0009(2) 0.0018(3)
Cl2 0.0497(7) 0.0532(7) 0.0352(6) 0.0162(5) -0.0056(5) 0.0113(6)
Cl1 0.0256(5) 0.0416(6) 0.0442(6) -0.0060(5) 0.0062(4) -0.0062(4)
N1 0.0201(17) 0.0291(18) 0.0331(18) 0.0010(15) 0.0053(14) 0.0017(14)
C1 0.025(2) 0.0212(18) 0.0171(18) 0.0039(15) 0.0030(15) -0.0029(16)
C2 0.025(2) 0.025(2) 0.023(2) 0.0001(16) 0.0020(16) -0.0050(16)
C3 0.036(2) 0.027(2) 0.034(2) -0.0046(18) 0.0125(19) -0.0003(19)
C4 0.049(3) 0.031(2) 0.021(2) -0.0034(18) 0.006(2) -0.015(2)
C5 0.035(2) 0.033(2) 0.024(2) 0.0047(18) -0.0029(19) -0.010(2)
C6 0.027(2) 0.026(2) 0.030(2) 0.0020(18) -0.0008(18) -0.0010(18)
C7 0.0191(18) 0.023(2) 0.0228(19) -0.0002(15) 0.0010(15) 0.0039(15)
C8 0.0193(18) 0.024(2) 0.024(2) -0.0006(16) 0.0006(15) 0.0020(15)
C9 0.0234(19) 0.027(2) 0.024(2) -0.0041(17) 0.0001(16) 0.0044(16)
C10 0.029(2) 0.031(2) 0.023(2) -0.0011(17) 0.0044(16) 0.0057(17)
C11 0.0227(19) 0.028(2) 0.0227(19) 0.0016(17) 0.0033(15) 0.0015(17)
C12 0.034(3) 0.027(2) 0.026(2) 0.0028(19) 0.0024(19) 0.000(2)
C13 0.043(3) 0.033(3) 0.029(3) -0.003(2) -0.001(2) -0.006(2)
C14 0.044(3) 0.054(3) 0.027(2) -0.003(2) 0.007(2) 0.004(3)
C15 0.042(3) 0.040(3) 0.032(3) 0.006(2) 0.012(2) -0.005(2)
C16 0.031(3) 0.048(3) 0.057(3) -0.020(3) 0.022(2) -0.004(2)
C17 0.043(3) 0.027(2) 0.054(3) -0.004(2) -0.009(3) 0.008(2)

loop_
_atom_type_symbol
_atom_type_description
_atom_type_scat_dispersion_real
_atom_type_scat_dispersion_imag
_atom_type_scat_source
C C 0.0033 0.0016 'International Tables Vol C Tables 4.2.6.8 and 6.1.1.4'
H H 0.0000 0.0000 'International Tables Vol C Tables 4.2.6.8 and 6.1.1.4'
N N 0.0061 0.0033 'International Tables Vol C Tables 4.2.6.8 and 6.1.1.4'
Cl Cl 0.1484 0.1585 'International Tables Vol C Tables 4.2.6.8 and 6.1.1.4'
Cr Cr 0.3209 0.6236 'International Tables Vol C Tables 4.2.6.8 and 6.1.1.4'

loop_
_geom_angle_atom_site_label_1
_geom_angle_atom_site_label_2
_geom_angle_atom_site_label_3
_geom_angle
C7 Cr1 C8 38.02(12)
C7 Cr1 C11 37.75(13)
C8 Cr1 C11 63.19(13)
C7 Cr1 N1 78.45(12)
C8 Cr1 N1 97.73(13)
C11 Cr1 N1 100.15(13)
C7 Cr1 C9 62.05(13)
C8 Cr1 C9 37.17(13)
C11 Cr1 C9 61.68(14)
N1 Cr1 C9 134.73(12)
C7 Cr1 C10 62.08(13)
C8 Cr1 C10 62.32(13)
C11 Cr1 C10 36.78(13)
N1 Cr1 C10 136.51(13)
C9 Cr1 C10 36.65(13)
C7 Cr1 Cl1 131.14(10)
C8 Cr1 Cl1 96.38(11)
C11 Cr1 Cl1 154.34(11)
N1 Cr1 Cl1 97.82(9)
C9 Cr1 Cl1 92.67(11)
C10 Cr1 Cl1 121.30(11)
C7 Cr1 Cl2 130.67(10)
C8 Cr1 Cl2 155.36(10)
C11 Cr1 Cl2 96.67(10)
N1 Cr1 Cl2 99.89(9)
C9 Cr1 Cl2 122.06(10)
C10 Cr1 Cl2 93.08(10)
Cl1 Cr1 Cl2 98.13(6)
C2 N1 C17 109.1(3)
C2 N1 C16 108.2(3)
C17 N1 C16 107.7(4)
C2 N1 Cr1 111.3(2)
C17 N1 Cr1 109.5(3)
C16 N1 Cr1 111.0(3)
C2 C1 C6 119.0(3)
C2 C1 C7 119.0(3)
C6 C1 C7 122.0(3)
C1 C2 C3 119.8(3)
C1 C2 N1 118.0(3)
C3 C2 N1 122.1(3)
C4 C3 C2 121.0(4)
C4 C3 H3 120(2)
C2 C3 H3 119(2)
C3 C4 C5 119.3(4)
C3 C4 H4 118(2)
C5 C4 H4 123(2)
C6 C5 C4 120.1(4)
C6 C5 H5 121(2)
C4 C5 H5 119(2)
C5 C6 C1 120.8(4)
C5 C6 H6 122(2)
C1 C6 H6 117(2)
C11 C7 C8 109.0(3)
C11 C7 C1 126.0(3)
C8 C7 C1 124.3(3)
C11 C7 Cr1 72.9(2)
C8 C7 Cr1 72.2(2)
C1 C7 Cr1 113.2(2)
C9 C8 C7 106.7(3)
C9 C8 C12 127.2(3)
C7 C8 C12 126.0(3)
C9 C8 Cr1 73.7(2)
C7 C8 Cr1 69.8(2)
C12 C8 Cr1 122.9(3)
C8 C9 C10 108.7(3)
C8 C9 C13 125.1(4)
C10 C9 C13 126.1(4)
C8 C9 Cr1 69.1(2)
C10 C9 Cr1 72.0(2)
C13 C9 Cr1 126.6(3)
C11 C10 C9 107.8(3)
C11 C10 C14 126.4(4)
C9 C10 C14 125.7(4)
C11 C10 Cr1 69.6(2)
C9 C10 Cr1 71.4(2)
C14 C10 Cr1 125.8(3)
C10 C11 C7 107.8(3)
C10 C11 C15 125.6(4)
C7 C11 C15 126.6(4)
C10 C11 Cr1 73.6(2)
C7 C11 Cr1 69.4(2)
C15 C11 Cr1 123.3(3)
C8 C12 H12A 110(2)
C8 C12 H12B 111(3)
H12A C12 H12B 104(4)
C8 C12 H12C 110(3)
H12A C12 H12C 114(4)
H12B C12 H12C 107(4)
C9 C13 H13A 109(3)
C9 C13 H13B 115(3)
H13A C13 H13B 100(4)
C9 C13 H13C 114(3)
H13A C13 H13C 113(4)
H13B C13 H13C 106(4)
C10 C14 H14A 110(3)
C10 C14 H14B 106(4)
H14A C14 H14B 110(4)
C10 C14 H14C 115(4)
H14A C14 H14C 113(5)
H14B C14 H14C 104(5)
C11 C15 H15A 110(3)
C11 C15 H15B 115(3)
H15A C15 H15B 106(4)
C11 C15 H15C 112(4)
H15A C15 H15C 117(5)
H15B C15 H15C 97(5)
N1 C16 H16A 112(2)
N1 C16 H16B 106(2)
H16A C16 H16B 108(3)
N1 C16 H16C 109(2)
H16A C16 H16C 112(3)
H16B C16 H16C 110(4)
N1 C17 H17A 109(2)
N1 C17 H17B 110(2)
H17A C17 H17B 106(3)
N1 C17 H17C 113(3)
H17A C17 H17C 103(3)
H17B C17 H17C 115(4)

loop_
_geom_bond_atom_site_label_1
_geom_bond_atom_site_label_2
_geom_bond_distance
Cr1 C7 2.175(4)
Cr1 C8 2.207(4)
Cr1 C11 2.221(4)
Cr1 N1 2.251(3)
Cr1 C9 2.267(4)
Cr1 C10 2.275(4)
Cr1 Cl1 2.2978(17)
Cr1 Cl2 2.3116(14)
N1 C2 1.484(4)
N1 C17 1.490(5)
N1 C16 1.495(5)
C1 C2 1.381(5)
C1 C6 1.399(5)
C1 C7 1.485(5)
C2 C3 1.388(5)
C3 C4 1.380(6)
C3 H3 0.86(3)
C4 C5 1.384(6)
C4 H4 1.01(4)
C5 C6 1.376(5)
C5 H5 0.92(4)
C6 H6 0.93(4)
C7 C11 1.423(5)
C7 C8 1.428(5)
C8 C9 1.427(5)
C8 C12 1.496(5)
C9 C10 1.428(5)
C9 C13 1.492(5)
C10 C11 1.420(5)
C10 C14 1.504(6)
C11 C15 1.499(6)
C12 H12A 0.97(4)
C12 H12B 0.87(5)
C12 H12C 0.93(5)
C13 H13A 0.97(5)
C13 H13B 0.90(4)
C13 H13C 0.97(5)
C14 H14A 0.88(4)
C14 H14B 0.90(6)
C14 H14C 0.90(6)
C15 H15A 0.91(5)
C15 H15B 0.96(5)
C15 H15C 0.80(5)
C16 H16A 1.04(5)
C16 H16B 0.96(4)
C16 H16C 0.92(4)
C17 H17A 1.03(4)
C17 H17B 0.97(4)
C17 H17C 0.97(5)
